data_7221719
loop_
_publ_author_name
'Loukopoulos, Edward'
'Berkoff, Benjamin'
'Griffiths, Kieran'
'Keeble, Victoria'
'Dokorou, Vassiliki N.'
'Tsipis, Athanassios C.'
'Escuer, Albert'
'Kostakis, George E.'

_publ_section_title
;
 Cobalt(ii/iii), nickel(ii) and copper(ii) coordination clusters employing
 a monoanionic Schiff base ligand: synthetic, topological and
 computational mechanistic aspects
;
_journal_issue 35
_journal_name_full CrystEngComm
_journal_page_first 6753
_journal_paper_doi 10.1039/C5CE01294E
_journal_volume 17
_journal_year 2015
_chemical_formula_moiety 'C76 H76 Co4 N12 O20'
_chemical_formula_sum 'C76 H76 Co4 N12 O20'
_chemical_formula_weight 1713.20
_space_group_crystal_system tetragonal
_space_group_IT_number 88
_space_group_name_Hall '-I 4ad'
_space_group_name_H-M_alt 'I 41/a'
_symmetry_space_group_name_Hall '-I 4ad'
_symmetry_space_group_name_H-M 'I 41/a :2'
_atom_sites_solution_hydrogens mixed
_audit_creation_date 2015-02-06
_audit_creation_method
;
Olex2 1.2
(compiled 2015.01.26 svn.r3150 for OlexSys, GUI svn.r4998)
;
_audit_update_record
;
2015-07-24 deposited with the CCDC.
2015-08-03 downloaded from the CCDC.
;
_cell_angle_alpha 90
_cell_angle_beta 90
_cell_angle_gamma 90
_cell_formula_units_Z 4
_cell_length_a 15.0627(5)
_cell_length_b 15.0627(5)
_cell_length_c 33.6307(16)
_cell_measurement_reflns_used 3902
_cell_measurement_temperature 173(2)
_cell_measurement_theta_max 28.5280
_cell_measurement_theta_min 3.3050
_cell_volume 7630.3(5)
_computing_cell_refinement
;
CrysAlisPro, Agilent Technologies,
Version 1.171.37.33 (release 27-03-2014 CrysAlis171 .NET)
(compiled Mar 27 2014,17:12:48)
;
_computing_data_collection
;
CrysAlisPro, Agilent Technologies,
Version 1.171.37.33 (release 27-03-2014 CrysAlis171 .NET)
(compiled Mar 27 2014,17:12:48)
;
_computing_data_reduction
;
CrysAlisPro, Agilent Technologies,
Version 1.171.37.33 (release 27-03-2014 CrysAlis171 .NET)
(compiled Mar 27 2014,17:12:48)
;
_computing_molecular_graphics 'Olex2 (Dolomanov et al., 2009)'
_computing_publication_material 'Olex2 (Dolomanov et al., 2009)'
_computing_structure_refinement 'ShelXL (Sheldrick, 2008)'
_diffrn_ambient_temperature 173.0
_diffrn_detector 'CCD plate'
_diffrn_detector_area_resol_mean 16.1033
_diffrn_detector_type Eos
_diffrn_measured_fraction_theta_full 0.996
_diffrn_measured_fraction_theta_max 0.855
_diffrn_measurement_details
;
  1 omega  -42.00   45.00   1.0000  200.2800
omega____ theta____ kappa____ phi______ frames
    -      -18.0128   19.0000   30.0000 87

  2 omega  -24.00   11.00   1.0000  200.2800
omega____ theta____ kappa____ phi______ frames
    -      -18.0128  -19.0000  120.0000 35
;
_diffrn_measurement_device 'four-circle diffractometer'
_diffrn_measurement_device_type 'Xcalibur, Eos, Gemini ultra'
_diffrn_measurement_method '\w scans'
_diffrn_orient_matrix_UB_11 0.0216423000
_diffrn_orient_matrix_UB_12 -0.0359059000
_diffrn_orient_matrix_UB_13 0.0096311000
_diffrn_orient_matrix_UB_21 0.0127397000
_diffrn_orient_matrix_UB_22 -0.0174281000
_diffrn_orient_matrix_UB_23 -0.0187348000
_diffrn_orient_matrix_UB_31 0.0397046000
_diffrn_orient_matrix_UB_32 0.0252593000
_diffrn_orient_matrix_UB_33 0.0008312000
_diffrn_radiation_monochromator graphite
_diffrn_radiation_probe x-ray
_diffrn_radiation_type MoK\a
_diffrn_radiation_wavelength 0.71073
_diffrn_reflns_av_R_equivalents 0.0247
_diffrn_reflns_av_unetI/netI 0.0330
_diffrn_reflns_laue_measured_fraction_full 0.996
_diffrn_reflns_laue_measured_fraction_max 0.855
_diffrn_reflns_limit_h_max 18
_diffrn_reflns_limit_h_min -11
_diffrn_reflns_limit_k_max 8
_diffrn_reflns_limit_k_min -20
_diffrn_reflns_limit_l_max 43
_diffrn_reflns_limit_l_min -23
_diffrn_reflns_number 9400
_diffrn_reflns_point_group_measured_fraction_full 0.996
_diffrn_reflns_point_group_measured_fraction_max 0.855
_diffrn_reflns_theta_full 26.000
_diffrn_reflns_theta_max 29.106
_diffrn_reflns_theta_min 2.964
_diffrn_source 'Enhance (Mo) X-ray Source'
_exptl_absorpt_coefficient_mu 0.936
_exptl_absorpt_correction_T_max 1.00000
_exptl_absorpt_correction_T_min 0.76909
_exptl_absorpt_correction_type multi-scan
_exptl_absorpt_process_details
;
CrysAlisPro, Agilent Technologies,
Version 1.171.37.33 (release 27-03-2014 CrysAlis171 .NET)
(compiled Mar 27 2014,17:12:48)
Empirical absorption correction using spherical harmonics,
 implemented in SCALE3 ABSPACK scaling algorithm.
;
_exptl_crystal_colour red
_exptl_crystal_colour_primary red
_exptl_crystal_density_diffrn 1.491
_exptl_crystal_description block
_exptl_crystal_F_000 3536
_exptl_crystal_size_max 0.2
_exptl_crystal_size_mid 0.18
_exptl_crystal_size_min 0.12
_refine_diff_density_max 1.355
_refine_diff_density_min -0.407
_refine_diff_density_rms 0.092
_refine_ls_extinction_method none
_refine_ls_goodness_of_fit_ref 1.098
_refine_ls_hydrogen_treatment constr
_refine_ls_matrix_type full
_refine_ls_number_parameters 256
_refine_ls_number_reflns 4382
_refine_ls_number_restraints 0
_refine_ls_restrained_S_all 1.098
_refine_ls_R_factor_all 0.0652
_refine_ls_R_factor_gt 0.0485
_refine_ls_shift/su_max 0.001
_refine_ls_shift/su_mean 0.000
_refine_ls_structure_factor_coef Fsqd
_refine_ls_weighting_details 'w=1/[\s^2^(Fo^2^)+(0.0873P)^2^+5.6638P] where P=(Fo^2^+2Fc^2^)/3'
_refine_ls_weighting_scheme calc
_refine_ls_wR_factor_gt 0.1378
_refine_ls_wR_factor_ref 0.1500
_reflns_Friedel_coverage 0.000
_reflns_number_gt 3427
_reflns_number_total 4382
_reflns_threshold_expression 'I > 2\s(I)'
_cod_data_source_file c5ce01294e2.cif
_cod_data_source_block vnca
_cod_depositor_comments 'Adding full bibliography for 7221715--7221724.cif.'
_cod_original_cell_volume 7630.3(6)
_cod_database_code 7221719
_shelxl_version_number 2014-1
_chemical_oxdiff_formula Co4C72H72N3O12
_shelx_space_group_comment
;
The symmetry employed for this shelxl refinement is uniquely defined
by the following loop, which should always be used as a source of
symmetry information in preference to the above space-group names.
They are only intended as comments.
;
_reflns_odcompleteness_completeness 99.72
_reflns_odcompleteness_iscentric 1
_reflns_odcompleteness_theta 26.32
_olex2_refinement_description
;
1. Others
 Fixed Uiso: H5A(0.068) H5B(0.068) H1A(0.094) H1B(0.094) H1C(0.094) H3(0.059)
 H4(0.057) H5(0.049) H8(0.038) H13(0.05) H14(0.062) H15(0.072) H16(0.077)
 H17(0.065) H18A(0.067) H18B(0.067) H18C(0.067) H19A(0.036) H19B(0.036)
 Fixed X: H5A(0.5408) H5B(0.4657) H1A(0.0668) H1B(0.0266) H1C(0.0826)
 H3(0.0664) H4(0.1237) H5(0.2736) H8(0.4159) H13(0.6653) H14(0.7412)
 H15(0.8179) H16(0.8154) H17(0.7372) H18A(0.8008) H18B(0.8104) H18C(0.7977)
 H19A(0.6649) H19B(0.701)
 Fixed Y: H5A(0.5254) H5B(0.4881) H1A(0.6989) H1B(0.6369) H1C(0.7234)
 H3(0.5632) H4(0.5199) H5(0.5297) H8(0.571) H13(0.5556) H14(0.5747) H15(0.7058)
 H16(0.8207) H17(0.8043) H18A(0.7507) H18B(0.6533) H18C(0.6656) H19A(0.6145)
 H19B(0.7131)
 Fixed Z: H5A(0.6221) H5B(0.6046) H1A(0.6295) H1B(0.5953) H1C(0.5837)
 H3(0.541) H4(0.4793) H5(0.4674) H8(0.4835) H13(0.4051) H14(0.345) H15(0.3324)
 H16(0.3782) H17(0.438) H18A(0.5031) H18B(0.4846) H18C(0.5315) H19A(0.5816)
 H19B(0.5744)
;
_olex2_submission_special_instructions 'No special instructions were received'

loop_
_space_group_symop_operation_xyz
'x, y, z'
'-y+3/4, x+1/4, z+1/4'
'-x, -y+1/2, z'
'y+1/4, -x+1/4, z+1/4'
'x+1/2, y+1/2, z+1/2'
'-y+5/4, x+3/4, z+3/4'
'-x+1/2, -y+1, z+1/2'
'y+3/4, -x+3/4, z+3/4'
'-x, -y, -z'
'y-3/4, -x-1/4, -z-1/4'
'x, y-1/2, -z'
'-y-1/4, x-1/4, -z-1/4'
'-x+1/2, -y+1/2, -z+1/2'
'y-1/4, -x+1/4, -z+1/4'
'x+1/2, y, -z+1/2'
'-y+1/4, x+1/4, -z+1/4'

loop_
_atom_site_label
_atom_site_type_symbol
_atom_site_fract_x
_atom_site_fract_y
_atom_site_fract_z
_atom_site_U_iso_or_equiv
_atom_site_adp_type
_atom_site_occupancy
_atom_site_site_symmetry_order
_atom_site_calc_flag
_atom_site_refinement_flags_posn
Co1 Co 0.45597(2) 0.65276(2) 0.59139(2) 0.02435(14) Uani 1 1 d .
O1 O 0.15672(15) 0.6228(2) 0.60280(7) 0.0579(7) Uani 1 1 d .
O2 O 0.32740(12) 0.62287(13) 0.59068(5) 0.0318(4) Uani 1 1 d .
O3 O 0.51072(14) 0.62712(14) 0.43950(6) 0.0392(5) Uani 1 1 d .
O4 O 0.57837(12) 0.70828(11) 0.59490(5) 0.0246(4) Uani 1 1 d .
O5 O 0.50813(16) 0.52490(14) 0.60134(6) 0.0451(5) Uani 1 1 d .
H5A H 0.5408 0.5254 0.6221 0.068 Uiso 1 1 d GR
H5B H 0.4657 0.4881 0.6046 0.068 Uiso 1 1 d GR
N1 N 0.46498(14) 0.62726(14) 0.52983(6) 0.0268(5) Uani 1 1 d .
N2 N 0.64923(17) 0.66575(17) 0.46359(7) 0.0385(6) Uani 1 1 d .
N3 N 0.68655(16) 0.68408(16) 0.50035(7) 0.0342(5) Uani 1 1 d .
C1 C 0.0768(2) 0.6746(3) 0.60281(12) 0.0629(10) Uani 1 1 d .
H1A H 0.0668 0.6989 0.6295 0.094 Uiso 1 1 calc GR
H1B H 0.0266 0.6369 0.5953 0.094 Uiso 1 1 calc GR
H1C H 0.0826 0.7234 0.5837 0.094 Uiso 1 1 calc GR
C2 C 0.1845(2) 0.5948(2) 0.56603(9) 0.0403(7) Uani 1 1 d .
C3 C 0.1285(2) 0.5660(2) 0.53629(10) 0.0495(8) Uani 1 1 d .
H3 H 0.0664 0.5632 0.5410 0.059 Uiso 1 1 calc R
C4 C 0.1624(2) 0.5409(2) 0.49949(10) 0.0475(8) Uani 1 1 d .
H4 H 0.1237 0.5199 0.4793 0.057 Uiso 1 1 calc R
C5 C 0.2509(2) 0.5466(2) 0.49267(9) 0.0405(7) Uani 1 1 d .
H5 H 0.2736 0.5297 0.4674 0.049 Uiso 1 1 calc R
C6 C 0.31095(18) 0.57744(18) 0.52241(8) 0.0318(6) Uani 1 1 d .
C7 C 0.27797(18) 0.59873(18) 0.56052(8) 0.0303(6) Uani 1 1 d .
C8 C 0.40142(19) 0.59083(18) 0.50950(8) 0.0319(6) Uani 1 1 d .
H8 H 0.4159 0.5710 0.4835 0.038 Uiso 1 1 calc R
C9 C 0.54600(18) 0.64283(17) 0.51031(7) 0.0272(5) Uani 1 1 d .
C10 C 0.5613(2) 0.64166(18) 0.46799(8) 0.0326(6) Uani 1 1 d .
C11 C 0.62408(17) 0.66728(17) 0.52847(8) 0.0283(5) Uani 1 1 d .
C12 C 0.6956(2) 0.6791(2) 0.42725(8) 0.0382(7) Uani 1 1 d .
C13 C 0.6957(2) 0.6095(2) 0.39964(9) 0.0415(7) Uani 1 1 d .
H13 H 0.6653 0.5556 0.4051 0.050 Uiso 1 1 calc R
C14 C 0.7410(2) 0.6209(2) 0.36419(10) 0.0513(8) Uani 1 1 d .
H14 H 0.7412 0.5747 0.3450 0.062 Uiso 1 1 calc R
C15 C 0.7860(3) 0.6991(3) 0.35653(11) 0.0603(10) Uani 1 1 d .
H15 H 0.8179 0.7058 0.3324 0.072 Uiso 1 1 calc R
C16 C 0.7848(3) 0.7669(3) 0.38367(12) 0.0643(11) Uani 1 1 d .
H16 H 0.8154 0.8207 0.3782 0.077 Uiso 1 1 calc R
C17 C 0.7387(3) 0.7571(2) 0.41930(11) 0.0539(9) Uani 1 1 d .
H17 H 0.7372 0.8043 0.4380 0.065 Uiso 1 1 calc R
C18 C 0.7815(2) 0.6888(2) 0.50527(10) 0.0446(7) Uani 1 1 d .
H18A H 0.8008 0.7507 0.5031 0.067 Uiso 1 1 calc GR
H18B H 0.8104 0.6533 0.4846 0.067 Uiso 1 1 calc GR
H18C H 0.7977 0.6656 0.5315 0.067 Uiso 1 1 calc GR
C19 C 0.64853(17) 0.67406(19) 0.57160(7) 0.0302(6) Uani 1 1 d .
H19A H 0.6649 0.6145 0.5816 0.036 Uiso 1 1 calc R
H19B H 0.7010 0.7131 0.5744 0.036 Uiso 1 1 calc R

loop_
_atom_site_aniso_label
_atom_site_aniso_U_11
_atom_site_aniso_U_22
_atom_site_aniso_U_33
_atom_site_aniso_U_23
_atom_site_aniso_U_13
_atom_site_aniso_U_12
Co1 0.0289(2) 0.0285(2) 0.0156(2) -0.00137(13) -0.00059(13) -0.00150(13)
O1 0.0344(11) 0.098(2) 0.0411(13) -0.0184(13) 0.0025(10) -0.0078(12)
O2 0.0307(9) 0.0456(11) 0.0191(9) -0.0027(8) -0.0008(7) -0.0083(8)
O3 0.0530(12) 0.0441(11) 0.0206(9) -0.0076(8) -0.0035(9) 0.0014(9)
O4 0.0270(8) 0.0313(9) 0.0156(8) -0.0026(7) -0.0001(7) 0.0017(7)
O5 0.0646(15) 0.0336(11) 0.0372(12) -0.0050(9) -0.0191(11) 0.0030(10)
N1 0.0344(11) 0.0268(10) 0.0192(11) -0.0027(9) -0.0013(9) 0.0014(9)
N2 0.0453(14) 0.0516(15) 0.0185(11) -0.0036(10) 0.0038(10) -0.0056(12)
N3 0.0374(12) 0.0454(14) 0.0199(11) -0.0052(10) 0.0022(9) 0.0010(10)
C1 0.047(2) 0.086(3) 0.056(2) -0.021(2) 0.0049(18) 0.0012(19)
C2 0.0367(15) 0.0523(18) 0.0319(15) -0.0083(14) 0.0002(12) -0.0059(13)
C3 0.0357(16) 0.067(2) 0.0457(19) -0.0063(17) -0.0068(14) -0.0119(15)
C4 0.0426(17) 0.061(2) 0.0386(17) -0.0146(15) -0.0151(14) -0.0067(15)
C5 0.0503(17) 0.0431(16) 0.0280(14) -0.0067(13) -0.0075(13) -0.0088(13)
C6 0.0375(14) 0.0332(14) 0.0246(13) -0.0032(11) -0.0056(11) -0.0021(11)
C7 0.0352(13) 0.0307(13) 0.0251(13) 0.0003(11) -0.0049(11) -0.0062(11)
C8 0.0422(15) 0.0319(13) 0.0215(13) -0.0021(11) -0.0013(11) -0.0039(11)
C9 0.0370(14) 0.0266(12) 0.0180(11) -0.0028(10) 0.0021(10) 0.0025(10)
C10 0.0459(15) 0.0314(13) 0.0204(12) -0.0040(11) 0.0010(12) 0.0042(12)
C11 0.0345(13) 0.0308(13) 0.0197(12) -0.0020(10) 0.0046(10) 0.0048(11)
C12 0.0450(16) 0.0473(17) 0.0223(13) -0.0014(12) 0.0045(12) 0.0017(13)
C13 0.0537(18) 0.0410(16) 0.0299(15) -0.0021(13) 0.0078(14) 0.0082(14)
C14 0.067(2) 0.055(2) 0.0318(16) -0.0049(15) 0.0124(16) 0.0110(17)
C15 0.068(2) 0.081(3) 0.0319(17) -0.0010(18) 0.0169(17) -0.002(2)
C16 0.074(3) 0.067(2) 0.051(2) 0.0042(19) 0.012(2) -0.022(2)
C17 0.075(2) 0.0493(19) 0.0375(17) -0.0087(15) 0.0070(17) -0.0138(17)
C18 0.0388(16) 0.063(2) 0.0320(16) -0.0055(15) 0.0059(13) -0.0018(14)
C19 0.0293(13) 0.0423(15) 0.0191(12) -0.0038(11) 0.0013(10) 0.0062(11)

loop_
_atom_type_symbol
_atom_type_description
_atom_type_scat_dispersion_real
_atom_type_scat_dispersion_imag
_atom_type_scat_source
C C 0.0033 0.0016 'International Tables Vol C Tables 4.2.6.8 and 6.1.1.4'
H H 0.0000 0.0000 'International Tables Vol C Tables 4.2.6.8 and 6.1.1.4'
Co Co 0.3494 0.9721 'International Tables Vol C Tables 4.2.6.8 and 6.1.1.4'
N N 0.0061 0.0033 'International Tables Vol C Tables 4.2.6.8 and 6.1.1.4'
O O 0.0106 0.0060 'International Tables Vol C Tables 4.2.6.8 and 6.1.1.4'

loop_
_geom_angle_atom_site_label_1
_geom_angle_atom_site_label_2
_geom_angle_atom_site_label_3
_geom_angle
_geom_angle_site_symmetry_1
_geom_angle_site_symmetry_3
O2 Co1 O4 168.39(8) . .
O2 Co1 O4 93.29(7) . 14_566
O2 Co1 O4 89.24(7) . 3_665
O2 Co1 O5 99.09(9) . .
O2 Co1 N1 90.55(8) . .
O4 Co1 O4 82.73(7) . 14_566
O4 Co1 O4 79.76(7) 3_665 14_566
O4 Co1 O4 79.34(8) . 3_665
O4 Co1 O5 91.65(8) . .
O4 Co1 N1 94.23(8) . .
O5 Co1 O4 165.20(8) . 3_665
O5 Co1 O4 87.52(7) . 14_566
O5 Co1 N1 88.02(8) . .
N1 Co1 O4 104.21(8) . 3_665
N1 Co1 O4 174.53(8) . 14_566
C2 O1 C1 115.1(3) . .
C7 O2 Co1 128.75(17) . .
Co1 O4 Co1 100.30(8) . 3_665
Co1 O4 Co1 99.82(7) . 16_656
Co1 O4 Co1 95.81(7) 3_665 16_656
C19 O4 Co1 116.46(15) . 16_656
C19 O4 Co1 119.82(16) . .
C19 O4 Co1 120.16(16) . 3_665
Co1 O5 H5A 109.7 . .
Co1 O5 H5B 109.6 . .
H5A O5 H5B 109.3 . .
C8 N1 Co1 123.11(19) . .
C8 N1 C9 117.7(2) . .
C9 N1 Co1 118.93(16) . .
N3 N2 C12 122.6(2) . .
C10 N2 N3 110.2(2) . .
C10 N2 C12 126.9(2) . .
N2 N3 C18 121.0(2) . .
C11 N3 N2 107.6(2) . .
C11 N3 C18 128.1(2) . .
O1 C1 H1A 109.5 . .
O1 C1 H1B 109.5 . .
O1 C1 H1C 109.5 . .
H1A C1 H1B 109.5 . .
H1A C1 H1C 109.5 . .
H1B C1 H1C 109.5 . .
O1 C2 C3 124.3(3) . .
O1 C2 C7 114.0(2) . .
C3 C2 C7 121.7(3) . .
C2 C3 H3 119.8 . .
C2 C3 C4 120.4(3) . .
C4 C3 H3 119.8 . .
C3 C4 H4 120.2 . .
C5 C4 C3 119.6(3) . .
C5 C4 H4 120.2 . .
C4 C5 H5 119.1 . .
C4 C5 C6 121.7(3) . .
C6 C5 H5 119.1 . .
C5 C6 C8 115.7(3) . .
C7 C6 C5 119.2(3) . .
C7 C6 C8 125.0(2) . .
O2 C7 C2 118.3(2) . .
O2 C7 C6 124.5(2) . .
C6 C7 C2 117.2(2) . .
N1 C8 C6 126.6(3) . .
N1 C8 H8 116.7 . .
C6 C8 H8 116.7 . .
N1 C9 C10 126.7(2) . .
C11 C9 N1 125.4(2) . .
C11 C9 C10 107.7(2) . .
O3 C10 N2 123.5(2) . .
O3 C10 C9 131.6(3) . .
N2 C10 C9 104.8(2) . .
N3 C11 C9 109.5(2) . .
N3 C11 C19 119.4(2) . .
C9 C11 C19 131.1(2) . .
C13 C12 N2 117.6(3) . .
C17 C12 N2 121.5(3) . .
C17 C12 C13 120.9(3) . .
C12 C13 H13 120.7 . .
C14 C13 C12 118.5(3) . .
C14 C13 H13 120.7 . .
C13 C14 H14 119.7 . .
C15 C14 C13 120.5(3) . .
C15 C14 H14 119.7 . .
C14 C15 H15 119.9 . .
C16 C15 C14 120.3(3) . .
C16 C15 H15 119.9 . .
C15 C16 H16 120.0 . .
C15 C16 C17 120.1(4) . .
C17 C16 H16 120.0 . .
C12 C17 C16 119.7(3) . .
C12 C17 H17 120.1 . .
C16 C17 H17 120.1 . .
N3 C18 H18A 109.5 . .
N3 C18 H18B 109.5 . .
N3 C18 H18C 109.5 . .
H18A C18 H18B 109.5 . .
H18A C18 H18C 109.5 . .
H18B C18 H18C 109.5 . .
O4 C19 C11 112.2(2) . .
O4 C19 H19A 109.2 . .
O4 C19 H19B 109.2 . .
C11 C19 H19A 109.2 . .
C11 C19 H19B 109.2 . .
H19A C19 H19B 107.9 . .

loop_
_geom_bond_atom_site_label_1
_geom_bond_atom_site_label_2
_geom_bond_distance
_geom_bond_site_symmetry_2
Co1 O2 1.9884(19) .
Co1 O4 2.1592(18) 3_665
Co1 O4 2.0279(18) .
Co1 O4 2.1617(17) 14_566
Co1 O5 2.107(2) .
Co1 N1 2.110(2) .
O1 C1 1.434(4) .
O1 C2 1.372(4) .
O2 C7 1.310(3) .
O3 C10 1.244(3) .
O4 Co1 2.1615(17) 16_656
O4 Co1 2.1592(17) 3_665
O4 C19 1.413(3) .
O5 H5A 0.8534 .
O5 H5B 0.8533 .
N1 C8 1.298(3) .
N1 C9 1.405(3) .
N2 N3 1.386(3) .
N2 C10 1.381(4) .
N2 C12 1.422(3) .
N3 C11 1.358(3) .
N3 C18 1.441(4) .
C1 H1A 0.9800 .
C1 H1B 0.9800 .
C1 H1C 0.9800 .
C2 C3 1.379(4) .
C2 C7 1.421(4) .
C3 H3 0.9500 .
C3 C4 1.391(5) .
C4 H4 0.9500 .
C4 C5 1.356(5) .
C5 H5 0.9500 .
C5 C6 1.426(4) .
C6 C7 1.412(4) .
C6 C8 1.444(4) .
C8 H8 0.9500 .
C9 C10 1.442(3) .
C9 C11 1.375(4) .
C11 C19 1.500(3) .
C12 C13 1.401(4) .
C12 C17 1.368(5) .
C13 H13 0.9500 .
C13 C14 1.385(4) .
C14 H14 0.9500 .
C14 C15 1.383(6) .
C15 H15 0.9500 .
C15 C16 1.369(5) .
C16 H16 0.9500 .
C16 C17 1.393(5) .
C17 H17 0.9500 .
C18 H18A 0.9800 .
C18 H18B 0.9800 .
C18 H18C 0.9800 .
C19 H19A 0.9900 .
C19 H19B 0.9900 .

loop_
_geom_torsion_atom_site_label_1
_geom_torsion_atom_site_label_2
_geom_torsion_atom_site_label_3
_geom_torsion_atom_site_label_4
_geom_torsion
_geom_torsion_site_symmetry_1
Co1 O2 C7 C2 -169.9(2) .
Co1 O2 C7 C6 9.1(4) .
Co1 O4 C19 C11 51.9(3) .
Co1 O4 C19 C11 -72.9(3) 3_665
Co1 O4 C19 C11 172.26(17) 16_656
Co1 N1 C8 C6 12.6(4) .
Co1 N1 C9 C10 -170.4(2) .
Co1 N1 C9 C11 5.4(3) .
O1 C2 C3 C4 178.3(3) .
O1 C2 C7 O2 3.9(4) .
O1 C2 C7 C6 -175.2(3) .
N1 C9 C10 O3 -0.4(5) .
N1 C9 C10 N2 176.6(2) .
N1 C9 C11 N3 -174.7(2) .
N1 C9 C11 C19 7.7(5) .
N2 N3 C11 C9 -3.0(3) .
N2 N3 C11 C19 174.9(2) .
N2 C12 C13 C14 -179.5(3) .
N2 C12 C17 C16 178.8(3) .
N3 N2 C10 O3 175.3(3) .
N3 N2 C10 C9 -2.0(3) .
N3 N2 C12 C13 131.1(3) .
N3 N2 C12 C17 -49.1(5) .
N3 C11 C19 O4 143.8(2) .
C1 O1 C2 C3 -39.0(5) .
C1 O1 C2 C7 140.2(3) .
C2 C3 C4 C5 -1.3(5) .
C3 C2 C7 O2 -176.9(3) .
C3 C2 C7 C6 4.0(5) .
C3 C4 C5 C6 0.3(5) .
C4 C5 C6 C7 2.9(5) .
C4 C5 C6 C8 -172.4(3) .
C5 C6 C7 O2 176.1(3) .
C5 C6 C7 C2 -4.9(4) .
C5 C6 C8 N1 172.0(3) .
C7 C2 C3 C4 -0.9(5) .
C7 C6 C8 N1 -3.0(5) .
C8 N1 C9 C10 15.1(4) .
C8 N1 C9 C11 -169.0(3) .
C8 C6 C7 O2 -9.1(4) .
C8 C6 C7 C2 169.9(3) .
C9 N1 C8 C6 -173.2(2) .
C9 C11 C19 O4 -38.8(4) .
C10 N2 N3 C11 3.1(3) .
C10 N2 N3 C18 164.2(3) .
C10 N2 C12 C13 -55.2(4) .
C10 N2 C12 C17 124.6(4) .
C10 C9 C11 N3 1.8(3) .
C10 C9 C11 C19 -175.8(3) .
C11 C9 C10 O3 -176.9(3) .
C11 C9 C10 N2 0.1(3) .
C12 N2 N3 C11 177.8(3) .
C12 N2 N3 C18 -21.2(4) .
C12 N2 C10 O3 1.0(5) .
C12 N2 C10 C9 -176.3(3) .
C12 C13 C14 C15 0.7(5) .
C13 C12 C17 C16 -1.3(6) .
C13 C14 C15 C16 -1.3(6) .
C14 C15 C16 C17 0.5(6) .
C15 C16 C17 C12 0.8(6) .
C17 C12 C13 C14 0.6(5) .
C18 N3 C11 C9 -162.3(3) .
C18 N3 C11 C19 15.6(4) .

loop_
_smtbx_masks_void_nr
_smtbx_masks_void_average_x
_smtbx_masks_void_average_y
_smtbx_masks_void_average_z
_smtbx_masks_void_volume
_smtbx_masks_void_count_electrons
1 0.000 0.250 0.625 205.3 15.7
2 0.000 0.750 0.375 205.3 15.7
3 0.500 0.250 0.875 205.3 15.7
4 0.500 0.750 0.125 205.3 15.7
